data_1509729
loop_
_publ_author_name
'Joergens, S.'
'Mewis, A.'

_publ_section_title
;
 Die Kristallstrukturen von Hexachalcogeno-Hypodiphosphaten des Magnesiums
 und Zinks
;
_journal_name_full 'Zeitschrift fuer Anorganische und Allgemeine Chemie'
_journal_page_first 51
_journal_page_last 57
_journal_paper_doi 10.1002/zaac.200300244
_journal_volume 630
_journal_year 2004
_chemical_formula_sum 'Ag2.02 Mg0.5 P2 S6'
_chemical_name_systematic 'Ag2 Mg (P2 S6)'
_space_group_IT_number 15
_symmetry_space_group_name_Hall '-C 2yac'
_symmetry_space_group_name_H-M 'C 1 2/n 1'
_cell_angle_alpha 90
_cell_angle_beta 108.29
_cell_angle_gamma 90
_cell_formula_units_Z 4
_cell_length_a 6.364
_cell_length_b 10.975
_cell_length_c 13.999
_cell_volume 928.363
_citation_journal_id_ASTM ZAACAB
_cod_data_source_file silver2-3_206.cif
_cod_data_source_block Ag2.02Mg0.5P2S6
_cod_original_cell_volume 928.3626
_cod_original_sg_symbol_Hall '-C 2yc (x+1/4,y-1/4,z)'
_cod_database_code 1509729

loop_
_symmetry_equiv_pos_as_xyz
x,y,z
-x+1/2,y,-z+1/2
-x+1/2,-y+1/2,-z
x,-y+1/2,z-1/2
x+1/2,y+1/2,z
-x+1,y+1/2,-z+1/2
-x+1,-y+1,-z
x+1/2,-y+1,z-1/2

loop_
_atom_site_label
_atom_site_type_symbol
_atom_site_fract_x
_atom_site_fract_y
_atom_site_fract_z
_atom_site_occupancy
_atom_site_U_iso_or_equiv
S2 S-2 0.473 0.6089 0.1195 1 0.0
Mg1 Mg+2 0.25 0.577 0.25 0.5 0.0
S1 S-2 0.5562 0.5879 0.6202 1 0.0
S3 S-2 0.5287 0.7193 0.3762 1 0.0
Ag1 Ag+1 0.671 0.4121 0.125 0.8 0.0
Ag2 Ag+1 0.652 0.409 0.098 0.21 0.0
P1 P+4 0.6968 0.7544 0.666 1 0.0
